data_7134396
loop_
_publ_author_name
'Mondal, Subhashis'
'Pramanik, Shyamal'
'Maity, Soumitra'

_publ_section_title
;
 Thiocyanate: a visible-light-driven traceless auxiliary for
 stereoselective cyclopropyl ketone construction
;
_journal_issue 44
_journal_name_full 'Chemical Communications'
_journal_page_first 7999
_journal_page_last 8002
_journal_paper_doi 10.1039/D5CC01495F
_journal_volume 61
_journal_year 2025
_chemical_formula_sum 'C17 H15 Br O'
_chemical_formula_weight 315.20
_space_group_crystal_system monoclinic
_space_group_IT_number 15
_space_group_name_Hall '-C 2yc'
_space_group_name_H-M_alt 'C 1 2/c 1'
_atom_sites_solution_hydrogens geom
_audit_creation_method SHELXL-2018/3
_audit_update_record
;
2022-02-03 deposited with the CCDC.	2025-04-09 downloaded from the CCDC.
;
_cell_angle_alpha 90
_cell_angle_beta 108.089(15)
_cell_angle_gamma 90
_cell_formula_units_Z 8
_cell_length_a 23.556(4)
_cell_length_b 5.9633(7)
_cell_length_c 21.912(3)
_cell_measurement_reflns_used 1600
_cell_measurement_temperature 293(2)
_cell_measurement_theta_max 24.1480
_cell_measurement_theta_min 3.5310
_cell_volume 2925.9(8)
_computing_structure_refinement 'SHELXL-2018/3 (Sheldrick, 2018)'
_computing_structure_solution 'SHELXT 2014/5 (Sheldrick, 2014)'
_diffrn_ambient_temperature 293(2)
_diffrn_detector 'CCD plate'
_diffrn_measured_fraction_theta_full 1.000
_diffrn_measured_fraction_theta_max 0.986
_diffrn_measurement_device_type 'SuperNova, Single source at offset/far, EosS2'
_diffrn_radiation_type MoK\a
_diffrn_radiation_wavelength 0.71073
_diffrn_reflns_av_R_equivalents 0.0197
_diffrn_reflns_av_unetI/netI 0.0370
_diffrn_reflns_Laue_measured_fraction_full 1.000
_diffrn_reflns_Laue_measured_fraction_max 0.986
_diffrn_reflns_limit_h_max 24
_diffrn_reflns_limit_h_min -29
_diffrn_reflns_limit_k_max 7
_diffrn_reflns_limit_k_min -5
_diffrn_reflns_limit_l_max 27
_diffrn_reflns_limit_l_min -27
_diffrn_reflns_number 6972
_diffrn_reflns_point_group_measured_fraction_full 1.000
_diffrn_reflns_point_group_measured_fraction_max 0.986
_diffrn_reflns_theta_full 25.242
_diffrn_reflns_theta_max 26.991
_diffrn_reflns_theta_min 1.955
_diffrn_source 'micro-focus sealed X-ray tube'
_exptl_absorpt_coefficient_mu 2.799
_exptl_absorpt_correction_T_max 1.00000
_exptl_absorpt_correction_T_min 0.42583
_exptl_absorpt_correction_type multi-scan
_exptl_crystal_colour colourless
_exptl_crystal_density_diffrn 1.431
_exptl_crystal_description block
_exptl_crystal_F_000 1280
_exptl_crystal_size_max 0.15
_exptl_crystal_size_mid 0.12
_exptl_crystal_size_min 0.11
_refine_diff_density_max 0.180
_refine_diff_density_min -0.359
_refine_diff_density_rms 0.040
_refine_ls_extinction_coef 0.00053(16)
_refine_ls_extinction_expression Fc^*^=kFc[1+0.001xFc^2^\l^3^/sin(2\q)]^-1/4^
_refine_ls_extinction_method 'SHELXL-2018/3 (Sheldrick 2018)'
_refine_ls_goodness_of_fit_ref 1.014
_refine_ls_hydrogen_treatment constr
_refine_ls_matrix_type full
_refine_ls_number_parameters 174
_refine_ls_number_reflns 3150
_refine_ls_number_restraints 0
_refine_ls_restrained_S_all 1.014
_refine_ls_R_factor_all 0.1006
_refine_ls_R_factor_gt 0.0414
_refine_ls_shift/su_max 0.001
_refine_ls_shift/su_mean 0.000
_refine_ls_structure_factor_coef Fsqd
_refine_ls_weighting_details 'w=1/[\s^2^(Fo^2^)+(0.0426P)^2^+0.0993P] where P=(Fo^2^+2Fc^2^)/3'
_refine_ls_weighting_scheme calc
_refine_ls_wR_factor_gt 0.0901
_refine_ls_wR_factor_ref 0.1041
_reflns_Friedel_coverage 0.000
_reflns_number_gt 1640
_reflns_number_total 3150
_reflns_threshold_expression 'I > 2\s(I)'
_cod_data_source_file d5cc01495f2.cif
_cod_data_source_block shelx
_cod_depositor_comments 'Adding full bibliography for 7134396.cif.'
_cod_original_cell_volume 2925.9(7)
_cod_original_sg_symbol_H-M 'C 2/c'
_cod_database_code 7134396
_shelx_shelxl_version_number 2018/3
_shelx_space_group_comment
;
The symmetry employed for this shelxl refinement is uniquely defined
by the following loop, which should always be used as a source of
symmetry information in preference to the above space-group names.
They are only intended as comments.
;

loop_
_space_group_symop_operation_xyz
'x, y, z'
'-x, y, -z+1/2'
'x+1/2, y+1/2, z'
'-x+1/2, y+1/2, -z+1/2'
'-x, -y, -z'
'x, -y, z-1/2'
'-x+1/2, -y+1/2, -z'
'x+1/2, -y+1/2, z-1/2'

loop_
_atom_site_label
_atom_site_type_symbol
_atom_site_fract_x
_atom_site_fract_y
_atom_site_fract_z
_atom_site_U_iso_or_equiv
_atom_site_adp_type
_atom_site_occupancy
_atom_site_site_symmetry_order
_atom_site_calc_flag
_atom_site_refinement_flags_posn
_atom_site_refinement_flags_adp
_atom_site_refinement_flags_occupancy
_atom_site_disorder_assembly
_atom_site_disorder_group
C1 C 0.64754(12) 0.5327(4) 0.50189(10) 0.0517(6) Uani 1 1 d . . . . .
C2 C 0.65427(12) 0.3287(4) 0.47404(11) 0.0566(7) Uani 1 1 d . . . . .
H2 H 0.692160 0.266744 0.482515 0.068 Uiso 1 1 calc R U . . .
C3 C 0.60549(14) 0.2171(4) 0.43400(11) 0.0633(7) Uani 1 1 d . . . . .
H3 H 0.610542 0.080411 0.415923 0.076 Uiso 1 1 calc R U . . .
C4 C 0.54929(13) 0.3091(4) 0.42094(13) 0.0681(7) Uani 1 1 d . . . . .
C5 C 0.54169(13) 0.5119(5) 0.44627(13) 0.0789(8) Uani 1 1 d . . . . .
H5 H 0.503854 0.575457 0.436270 0.095 Uiso 1 1 calc R U . . .
C6 C 0.59033(14) 0.6220(4) 0.48671(13) 0.0678(8) Uani 1 1 d . . . . .
H6 H 0.584756 0.759174 0.504232 0.081 Uiso 1 1 calc R U . . .
C7 C 0.70178(13) 0.6388(4) 0.54728(11) 0.0571(7) Uani 1 1 d . . . . .
C10 C 0.68406(11) 0.9855(4) 0.68718(10) 0.0541(6) Uani 1 1 d . . . . .
C11 C 0.67743(12) 0.8946(4) 0.74264(12) 0.0624(7) Uani 1 1 d . . . . .
H11 H 0.694748 0.756615 0.757228 0.075 Uiso 1 1 calc R U . . .
C12 C 0.64575(14) 1.0046(5) 0.77647(12) 0.0754(8) Uani 1 1 d . . . . .
H12 H 0.642028 0.938569 0.813498 0.090 Uiso 1 1 calc R U . . .
C13 C 0.61918(13) 1.2103(6) 0.75733(14) 0.0753(8) Uani 1 1 d . . . . .
C14 C 0.62563(14) 1.3005(5) 0.70171(15) 0.0788(8) Uani 1 1 d . . . . .
H14 H 0.608241 1.438441 0.687141 0.095 Uiso 1 1 calc R U . . .
C15 C 0.65728(13) 1.1905(4) 0.66745(13) 0.0705(8) Uani 1 1 d . . . . .
H15 H 0.660696 1.255645 0.630191 0.085 Uiso 1 1 calc R U . . .
C16 C 0.71859(12) 0.8635(4) 0.65157(10) 0.0547(7) Uani 1 1 d . . . . .
H16 H 0.737215 0.724434 0.672107 0.066 Uiso 1 1 calc R U . . .
C17 C 0.69616(12) 0.8554(4) 0.57764(11) 0.0585(7) Uani 1 1 d . . . . .
H17 H 0.660978 0.946409 0.556209 0.070 Uiso 1 1 calc R U . . .
C18 C 0.75178(13) 0.9793(5) 0.61304(12) 0.0707(8) Uani 1 1 d . . . . .
H18A H 0.789615 0.915182 0.613028 0.085 Uiso 1 1 calc R U . . .
H18B H 0.750371 1.141861 0.611701 0.085 Uiso 1 1 calc R U . . .
C19 C 0.58446(16) 1.3322(6) 0.79490(16) 0.1167(13) Uani 1 1 d . . . . .
H19A H 0.608709 1.345732 0.838936 0.175 Uiso 1 1 calc R U . . .
H19B H 0.548917 1.249292 0.792590 0.175 Uiso 1 1 calc R U . . .
H19C H 0.573729 1.478923 0.776992 0.175 Uiso 1 1 calc R U . . .
Br9 Br 0.48284(2) 0.15121(6) 0.36756(2) 0.1223(3) Uani 1 1 d . . . . .
O8 O 0.75020(9) 0.5440(3) 0.56037(8) 0.0777(6) Uani 1 1 d . . . . .

loop_
_atom_site_aniso_label
_atom_site_aniso_U_11
_atom_site_aniso_U_22
_atom_site_aniso_U_33
_atom_site_aniso_U_23
_atom_site_aniso_U_13
_atom_site_aniso_U_12
C1 0.0597(18) 0.0459(14) 0.0513(13) 0.0041(11) 0.0198(13) 0.0012(13)
C2 0.0598(18) 0.0542(16) 0.0550(14) 0.0035(12) 0.0167(13) 0.0040(14)
C3 0.076(2) 0.0509(15) 0.0620(15) -0.0008(12) 0.0199(15) 0.0009(15)
C4 0.063(2) 0.0542(17) 0.0803(17) 0.0009(14) 0.0120(15) -0.0042(15)
C5 0.0509(19) 0.069(2) 0.112(2) -0.0049(17) 0.0174(17) 0.0029(16)
C6 0.066(2) 0.0518(16) 0.0877(18) -0.0081(13) 0.0267(16) 0.0027(15)
C7 0.0609(19) 0.0529(16) 0.0559(15) 0.0057(12) 0.0158(14) 0.0040(14)
C10 0.0531(17) 0.0468(14) 0.0553(14) -0.0025(12) 0.0064(12) -0.0033(13)
C11 0.0642(19) 0.0580(16) 0.0589(16) 0.0017(12) 0.0101(14) -0.0007(14)
C12 0.074(2) 0.087(2) 0.0646(17) -0.0078(16) 0.0213(16) -0.0090(19)
C13 0.0551(19) 0.086(2) 0.078(2) -0.0334(18) 0.0109(15) -0.0035(17)
C14 0.073(2) 0.0574(18) 0.092(2) -0.0130(16) 0.0067(17) 0.0066(16)
C15 0.081(2) 0.0520(17) 0.0714(16) 0.0030(13) 0.0136(15) 0.0053(15)
C16 0.0563(17) 0.0467(14) 0.0550(14) 0.0060(11) 0.0084(12) 0.0011(12)
C17 0.0662(19) 0.0479(15) 0.0551(15) 0.0027(11) 0.0095(13) 0.0011(13)
C18 0.074(2) 0.0622(17) 0.0802(17) -0.0038(14) 0.0297(16) -0.0123(16)
C19 0.079(3) 0.141(3) 0.128(3) -0.054(2) 0.030(2) 0.011(2)
Br9 0.0800(3) 0.0886(3) 0.1635(4) -0.0223(2) -0.0130(2) -0.0137(2)
O8 0.0643(14) 0.0740(13) 0.0849(12) -0.0082(10) 0.0087(11) 0.0133(11)

loop_
_atom_type_symbol
_atom_type_description
_atom_type_scat_dispersion_real
_atom_type_scat_dispersion_imag
_atom_type_scat_source
C C 0.0033 0.0016 'International Tables Vol C Tables 4.2.6.8 and 6.1.1.4'
H H 0.0000 0.0000 'International Tables Vol C Tables 4.2.6.8 and 6.1.1.4'
Br Br -0.2901 2.4595 'International Tables Vol C Tables 4.2.6.8 and 6.1.1.4'
O O 0.0106 0.0060 'International Tables Vol C Tables 4.2.6.8 and 6.1.1.4'

loop_
_geom_angle_atom_site_label_1
_geom_angle_atom_site_label_2
_geom_angle_atom_site_label_3
_geom_angle
_geom_angle_site_symmetry_1
_geom_angle_site_symmetry_3
_geom_angle_publ_flag
C6 C1 C2 117.7(2) . . ?
C6 C1 C7 124.2(2) . . ?
C2 C1 C7 118.1(2) . . ?
C3 C2 C1 120.9(3) . . ?
C3 C2 H2 119.5 . . ?
C1 C2 H2 119.5 . . ?
C4 C3 C2 119.7(2) . . ?
C4 C3 H3 120.1 . . ?
C2 C3 H3 120.1 . . ?
C5 C4 C3 120.4(3) . . ?
C5 C4 Br9 120.3(2) . . ?
C3 C4 Br9 119.2(2) . . ?
C4 C5 C6 119.7(3) . . ?
C4 C5 H5 120.1 . . ?
C6 C5 H5 120.1 . . ?
C5 C6 C1 121.5(2) . . ?
C5 C6 H6 119.3 . . ?
C1 C6 H6 119.3 . . ?
O8 C7 C17 120.3(3) . . ?
O8 C7 C1 120.1(2) . . ?
C17 C7 C1 119.5(2) . . ?
C11 C10 C15 117.2(2) . . ?
C11 C10 C16 120.0(2) . . ?
C15 C10 C16 122.8(2) . . ?
C12 C11 C10 121.1(2) . . ?
C12 C11 H11 119.4 . . ?
C10 C11 H11 119.4 . . ?
C11 C12 C13 122.1(3) . . ?
C11 C12 H12 118.9 . . ?
C13 C12 H12 118.9 . . ?
C14 C13 C12 116.7(3) . . ?
C14 C13 C19 121.2(3) . . ?
C12 C13 C19 122.1(3) . . ?
C15 C14 C13 121.4(3) . . ?
C15 C14 H14 119.3 . . ?
C13 C14 H14 119.3 . . ?
C14 C15 C10 121.5(2) . . ?
C14 C15 H15 119.2 . . ?
C10 C15 H15 119.2 . . ?
C10 C16 C18 122.9(2) . . ?
C10 C16 C17 120.3(2) . . ?
C18 C16 C17 59.13(15) . . ?
C10 C16 H16 114.5 . . ?
C18 C16 H16 114.5 . . ?
C17 C16 H16 114.5 . . ?
C7 C17 C18 118.6(3) . . ?
C7 C17 C16 116.9(2) . . ?
C18 C17 C16 58.63(16) . . ?
C7 C17 H17 116.7 . . ?
C18 C17 H17 116.7 . . ?
C16 C17 H17 116.7 . . ?
C16 C18 C17 62.24(17) . . ?
C16 C18 H18A 117.5 . . ?
C17 C18 H18A 117.5 . . ?
C16 C18 H18B 117.5 . . ?
C17 C18 H18B 117.5 . . ?
H18A C18 H18B 114.6 . . ?
C13 C19 H19A 109.5 . . ?
C13 C19 H19B 109.5 . . ?
H19A C19 H19B 109.5 . . ?
C13 C19 H19C 109.5 . . ?
H19A C19 H19C 109.5 . . ?
H19B C19 H19C 109.5 . . ?

loop_
_geom_bond_atom_site_label_1
_geom_bond_atom_site_label_2
_geom_bond_distance
_geom_bond_site_symmetry_2
_geom_bond_publ_flag
C1 C6 1.390(4) . ?
C1 C2 1.392(3) . ?
C1 C7 1.494(4) . ?
C2 C3 1.381(3) . ?
C2 H2 0.9300 . ?
C3 C4 1.378(4) . ?
C3 H3 0.9300 . ?
C4 C5 1.366(4) . ?
C4 Br9 1.889(3) . ?
C5 C6 1.378(4) . ?
C5 H5 0.9300 . ?
C6 H6 0.9300 . ?
C7 O8 1.225(3) . ?
C7 C17 1.477(3) . ?
C10 C11 1.383(3) . ?
C10 C15 1.382(3) . ?
C10 C16 1.481(3) . ?
C11 C12 1.371(4) . ?
C11 H11 0.9300 . ?
C12 C13 1.382(4) . ?
C12 H12 0.9300 . ?
C13 C14 1.383(4) . ?
C13 C19 1.514(4) . ?
C14 C15 1.377(4) . ?
C14 H14 0.9300 . ?
C15 H15 0.9300 . ?
C16 C18 1.487(3) . ?
C16 C17 1.541(3) . ?
C16 H16 0.9800 . ?
C17 C18 1.495(4) . ?
C17 H17 0.9800 . ?
C18 H18A 0.9700 . ?
C18 H18B 0.9700 . ?
C19 H19A 0.9600 . ?
C19 H19B 0.9600 . ?
C19 H19C 0.9600 . ?

loop_
_geom_torsion_atom_site_label_1
_geom_torsion_atom_site_label_2
_geom_torsion_atom_site_label_3
_geom_torsion_atom_site_label_4
_geom_torsion
_geom_torsion_site_symmetry_1
_geom_torsion_site_symmetry_2
_geom_torsion_site_symmetry_3
_geom_torsion_site_symmetry_4
_geom_torsion_publ_flag
C6 C1 C2 C3 -1.5(3) . . . . ?
C7 C1 C2 C3 177.0(2) . . . . ?
C1 C2 C3 C4 0.4(4) . . . . ?
C2 C3 C4 C5 1.4(4) . . . . ?
C2 C3 C4 Br9 -178.66(18) . . . . ?
C3 C4 C5 C6 -2.0(4) . . . . ?
Br9 C4 C5 C6 178.0(2) . . . . ?
C4 C5 C6 C1 0.8(4) . . . . ?
C2 C1 C6 C5 0.9(4) . . . . ?
C7 C1 C6 C5 -177.6(2) . . . . ?
C6 C1 C7 O8 176.6(2) . . . . ?
C2 C1 C7 O8 -1.8(3) . . . . ?
C6 C1 C7 C17 -1.6(4) . . . . ?
C2 C1 C7 C17 179.98(19) . . . . ?
C15 C10 C11 C12 -0.2(4) . . . . ?
C16 C10 C11 C12 179.9(2) . . . . ?
C10 C11 C12 C13 -0.2(4) . . . . ?
C11 C12 C13 C14 0.5(4) . . . . ?
C11 C12 C13 C19 -179.7(3) . . . . ?
C12 C13 C14 C15 -0.3(4) . . . . ?
C19 C13 C14 C15 179.9(3) . . . . ?
C13 C14 C15 C10 -0.1(4) . . . . ?
C11 C10 C15 C14 0.4(4) . . . . ?
C16 C10 C15 C14 -179.7(2) . . . . ?
C11 C10 C16 C18 -150.4(2) . . . . ?
C15 C10 C16 C18 29.8(4) . . . . ?
C11 C10 C16 C17 138.9(2) . . . . ?
C15 C10 C16 C17 -41.0(3) . . . . ?
O8 C7 C17 C18 12.9(3) . . . . ?
C1 C7 C17 C18 -168.9(2) . . . . ?
O8 C7 C17 C16 -54.2(3) . . . . ?
C1 C7 C17 C16 124.0(2) . . . . ?
C10 C16 C17 C7 -138.8(2) . . . . ?
C18 C16 C17 C7 108.7(3) . . . . ?
C10 C16 C17 C18 112.5(3) . . . . ?
C10 C16 C18 C17 -108.2(3) . . . . ?
C7 C17 C18 C16 -105.6(2) . . . . ?
